data_7715480
loop_
_publ_author_name
'Liu, Jiaxiang'
'Zhao, Yuzhen'
'Zhang, Zhe'
'Li, Manni'
'Song, Wenqi'
'Li, Wentao'
'Miao, Zongcheng'

_publ_section_title
;
 Circularly polarized blue fluorescence based on chiral heteroleptic
 six-coordinate <i>bis</i>-pyrazolonate-Zn<sup>2+</sup> complexes.
;
_journal_issue 15
_journal_name_full 'Dalton transactions (Cambridge, England : 2003)'
_journal_page_first 6625
_journal_page_last 6630
_journal_paper_doi 10.1039/d4dt00086b
_journal_volume 53
_journal_year 2024
_chemical_formula_moiety 'C40 H40 N6 O4 Zn, C H4 O'
_chemical_formula_sum 'C41 H44 N6 O5 Zn'
_chemical_formula_weight 766.19
_space_group_crystal_system triclinic
_space_group_IT_number 1
_space_group_name_Hall 'P 1'
_space_group_name_H-M_alt 'P 1'
_atom_sites_solution_hydrogens geom
_atom_sites_solution_primary iterative
_audit_creation_date 2023-10-09
_audit_creation_method
;
Olex2 1.3
(compiled 2020.11.12 svn.r5f609507 for OlexSys, GUI svn.r6272)
;
_audit_update_record
;
2023-10-09 deposited with the CCDC.	2024-03-20 downloaded from the CCDC.
;
_cell_angle_alpha 67.905(2)
_cell_angle_beta 83.474(2)
_cell_angle_gamma 70.309(2)
_cell_formula_units_Z 2
_cell_length_a 11.4625(6)
_cell_length_b 13.1925(7)
_cell_length_c 14.4678(7)
_cell_measurement_reflns_used 9847
_cell_measurement_temperature 200.00
_cell_measurement_theta_max 55.146
_cell_measurement_theta_min 3.563
_cell_volume 1908.38(17)
_computing_cell_refinement 'SAINT V8.40B (?, 2016)'
_computing_data_reduction 'SAINT V8.40B (?, 2016)'
_computing_molecular_graphics 'Olex2 1.3 (Dolomanov et al., 2009)'
_computing_publication_material 'Olex2 1.3 (Dolomanov et al., 2009)'
_computing_structure_refinement 'SHELXL 2018/3 (Sheldrick, 2015)'
_computing_structure_solution 'olex2.solve 1.3 (Bourhis et al., 2015)'
_diffrn_ambient_temperature 200.00
_diffrn_measured_fraction_theta_full 0.997
_diffrn_measured_fraction_theta_max 0.990
_diffrn_measurement_device_type 'Bruker APEX-II CCD'
_diffrn_measurement_method '\f and \w scans'
_diffrn_radiation_type GaK\a
_diffrn_radiation_wavelength 1.34139
_diffrn_reflns_av_R_equivalents 0.0575
_diffrn_reflns_av_unetI/netI 0.0562
_diffrn_reflns_Laue_measured_fraction_full 0.997
_diffrn_reflns_Laue_measured_fraction_max 0.990
_diffrn_reflns_limit_h_max 14
_diffrn_reflns_limit_h_min -13
_diffrn_reflns_limit_k_max 16
_diffrn_reflns_limit_k_min -16
_diffrn_reflns_limit_l_max 17
_diffrn_reflns_limit_l_min -17
_diffrn_reflns_number 49066
_diffrn_reflns_point_group_measured_fraction_full 0.985
_diffrn_reflns_point_group_measured_fraction_max 0.974
_diffrn_reflns_theta_full 53.594
_diffrn_reflns_theta_max 55.197
_diffrn_reflns_theta_min 3.563
_diffrn_source_current 2.85
_diffrn_source_power 0.199101
_diffrn_source_voltage 69.86
_diffrn_standards_number 0
_exptl_absorpt_coefficient_mu 0.858
_exptl_absorpt_correction_T_max 0.7508
_exptl_absorpt_correction_T_min 0.6104
_exptl_absorpt_correction_type multi-scan
_exptl_absorpt_process_details
;
SADABS-2016/2 (Bruker,2016/2) was used for absorption correction.
wR2(int) was 0.1277 before and 0.0794 after correction.
The Ratio of minimum to maximum transmission is 0.8130.
The \l/2 correction factor is Not present.
;
_exptl_crystal_colour 'yellowish yellow'
_exptl_crystal_colour_modifier yellowish
_exptl_crystal_colour_primary yellow
_exptl_crystal_density_diffrn 1.333
_exptl_crystal_description needle
_exptl_crystal_F_000 804
_exptl_crystal_preparation Luminescent
_exptl_crystal_size_max 0.21
_exptl_crystal_size_mid 0.18
_exptl_crystal_size_min 0.17
_refine_diff_density_max 0.255
_refine_diff_density_min -0.473
_refine_diff_density_rms 0.045
_refine_ls_abs_structure_details
;
 Refined as an inversion twin.
;
_refine_ls_abs_structure_Flack 0.05(3)
_refine_ls_extinction_method none
_refine_ls_goodness_of_fit_ref 1.073
_refine_ls_hydrogen_treatment constr
_refine_ls_matrix_type full
_refine_ls_number_parameters 964
_refine_ls_number_reflns 14292
_refine_ls_number_restraints 3
_refine_ls_restrained_S_all 1.073
_refine_ls_R_factor_all 0.0491
_refine_ls_R_factor_gt 0.0385
_refine_ls_shift/su_max 0.001
_refine_ls_shift/su_mean 0.000
_refine_ls_structure_factor_coef Fsqd
_refine_ls_weighting_details 'w=1/[\s^2^(Fo^2^)+(0.0498P)^2^+0.1417P] where P=(Fo^2^+2Fc^2^)/3'
_refine_ls_weighting_scheme calc
_refine_ls_wR_factor_gt 0.0968
_refine_ls_wR_factor_ref 0.1016
_reflns_Friedel_coverage 0.968
_reflns_Friedel_fraction_full 0.973
_reflns_Friedel_fraction_max 0.958
_reflns_number_gt 12053
_reflns_number_total 14292
_reflns_threshold_expression 'I > 2\s(I)'
_cod_data_source_file d4dt00086b2.cif
_cod_data_source_block 20220331fl_0m
_cod_depositor_comments 'Adding full bibliography for 7715480.cif.'
_cod_database_code 7715480
_shelx_shelxl_version_number 2018/3
_shelx_space_group_comment
;
The symmetry employed for this shelxl refinement is uniquely defined
by the following loop, which should always be used as a source of
symmetry information in preference to the above space-group names.
They are only intended as comments.
;
_shelx_estimated_absorpt_t_max 0.868
_shelx_estimated_absorpt_t_min 0.840
_olex2_refinement_description
;
1. Twinned data refinement
 Scales: 0.95(3)
 0.05(3)
2. Fixed Uiso
 At 1.2 times of:
  All C(H) groups, All C(H,H) groups, All N(H,H) groups
 At 1.5 times of:
  All C(H,H,H) groups, All O(H) groups
3.a Ternary CH refined with riding coordinates:
 C3(H3), C4(H4), C44(H44), C45(H45)
3.b Secondary CH2 refined with riding coordinates:
 N1(H1A,H1B), C1(H1C,H1D), N2(H2A,H2B), C2(H2C,H2D), C5(H5A,H5B), C6(H6A,H6B),
 N7(H7A,H7B), N8(H8B,H8A), C42(H42A,H42B), C43(H43A,H43B), C46(H46A,H46B),
 C47(H47A,H47B)
3.c Aromatic/amide H refined with riding coordinates:
 C7(H7), C8(H8), C9(H9), C10(H10), C11(H11), C19(H19), C20(H20), C21(H21),
 C22(H22), C23(H23), C24(H24), C25(H25), C26(H26), C27(H27), C28(H28), C36(H36),
  C37(H37), C38(H38), C39(H39), C40(H40), C48(H48), C49(H49), C50(H50),
 C51(H51), C52(H52), C60(H60), C61(H61), C62(H62), C63(H63), C64(H64), C65(H65),
  C66(H66), C67(H67), C68(H68), C69(H69), C77(H77), C78(H78), C79(H79),
 C80(H80), C81(H81)
3.d Idealised Me refined as rotating group:
 C16(H16A,H16B,H16C), C33(H33A,H33B,H33C), C57(H57A,H57B,H57C), C74(H74A,H74B,
 H74C), C41(H41A,H41B,H41C), C82(H82A,H82B,H82C)
3.e Idealised tetrahedral OH refined as rotating group:
 O5(H5), O10(H10A)
;
_olex2_submission_special_instructions 'No special instructions were received'

loop_
_space_group_symop_operation_xyz
'x, y, z'

loop_
_atom_site_label
_atom_site_type_symbol
_atom_site_fract_x
_atom_site_fract_y
_atom_site_fract_z
_atom_site_U_iso_or_equiv
_atom_site_adp_type
_atom_site_occupancy
_atom_site_site_symmetry_order
_atom_site_calc_flag
_atom_site_refinement_flags_posn
_atom_site_refinement_flags_adp
_atom_site_refinement_flags_occupancy
_atom_site_disorder_assembly
_atom_site_disorder_group
Zn1 Zn 0.79722(4) 0.48940(4) 0.42919(3) 0.02740(19) Uani 1 1 d . . . . .
O1 O 0.8126(4) 0.4318(4) 0.3105(3) 0.0345(10) Uani 1 1 d . . . . .
N1 N 0.9424(4) 0.3379(4) 0.5081(4) 0.0325(12) Uani 1 1 d . . . . .
H1A H 1.013664 0.332360 0.472647 0.039 Uiso 1 1 calc R U . . .
H1B H 0.956939 0.337961 0.568583 0.039 Uiso 1 1 calc R U . . .
C1 C 0.9261(5) 0.0285(4) 0.5944(4) 0.0559(14) Uani 1 1 d . . . . .
H1C H 0.924225 0.023739 0.527930 0.067 Uiso 1 1 calc R U . . .
H1D H 0.980792 -0.046365 0.638915 0.067 Uiso 1 1 calc R U . . .
O2 O 0.9133(4) 0.5899(4) 0.3464(3) 0.0312(9) Uani 1 1 d . . . . .
N2 N 0.6870(4) 0.3831(4) 0.5009(3) 0.0310(12) Uani 1 1 d . . . . .
H2A H 0.631175 0.414972 0.540316 0.037 Uiso 1 1 calc R U . . .
H2B H 0.644302 0.378117 0.454322 0.037 Uiso 1 1 calc R U . . .
C2 C 0.9775(6) 0.1243(6) 0.5852(5) 0.0443(17) Uani 1 1 d . . . . .
H2C H 0.984949 0.125063 0.652431 0.053 Uiso 1 1 calc R U . . .
H2D H 1.061451 0.108484 0.556541 0.053 Uiso 1 1 calc R U . . .
O3 O 0.6453(4) 0.6330(3) 0.3590(3) 0.0315(10) Uani 1 1 d . . . . .
N3 N 0.8166(5) 0.4750(5) 0.1393(3) 0.0343(12) Uani 1 1 d . . . . .
C3 C 0.8951(4) 0.2418(4) 0.5196(3) 0.0329(9) Uani 1 1 d . . . . .
H3 H 0.889562 0.239738 0.451927 0.039 Uiso 1 1 calc R U . . .
O4 O 0.7834(4) 0.5576(4) 0.5423(3) 0.0315(9) Uani 1 1 d . . . . .
N4 N 0.8488(5) 0.5543(5) 0.0520(3) 0.0349(12) Uani 1 1 d . . . . .
C4 C 0.7648(4) 0.2664(4) 0.5623(3) 0.0317(10) Uani 1 1 d . . . . .
H4 H 0.771474 0.266071 0.630752 0.038 Uiso 1 1 calc R U . . .
N5 N 0.5858(4) 0.8335(4) 0.2964(3) 0.0278(10) Uani 1 1 d . . . . .
C5 C 0.7105(7) 0.1718(6) 0.5725(5) 0.0478(18) Uani 1 1 d . . . . .
H5A H 0.699141 0.172494 0.505413 0.057 Uiso 1 1 calc R U . . .
H5B H 0.628202 0.187325 0.603831 0.057 Uiso 1 1 calc R U . . .
N6 N 0.5912(4) 0.9240(4) 0.3227(4) 0.0335(11) Uani 1 1 d . . . . .
C6 C 0.7959(6) 0.0519(5) 0.6362(4) 0.0512(15) Uani 1 1 d . . . . .
H6A H 0.799214 0.047961 0.705636 0.061 Uiso 1 1 calc R U . . .
H6B H 0.761616 -0.008165 0.637468 0.061 Uiso 1 1 calc R U . . .
C7 C 0.7898(7) 0.2860(6) 0.2064(5) 0.0501(18) Uani 1 1 d . . . . .
H7 H 0.837019 0.266253 0.264105 0.060 Uiso 1 1 calc R U . . .
C8 C 0.7413(9) 0.2079(8) 0.1959(6) 0.072(3) Uani 1 1 d . . . . .
H8 H 0.753013 0.134871 0.248001 0.086 Uiso 1 1 calc R U . . .
C9 C 0.6769(8) 0.2344(8) 0.1119(7) 0.068(2) Uani 1 1 d . . . . .
H9 H 0.644357 0.179886 0.105692 0.081 Uiso 1 1 calc R U . . .
C10 C 0.6594(8) 0.3364(9) 0.0385(6) 0.070(2) Uani 1 1 d . . . . .
H10 H 0.614827 0.353595 -0.019903 0.084 Uiso 1 1 calc R U . . .
C11 C 0.7052(7) 0.4184(8) 0.0458(5) 0.0544(18) Uani 1 1 d . . . . .
H11 H 0.692927 0.490559 -0.007400 0.065 Uiso 1 1 calc R U . . .
C12 C 0.7683(6) 0.3937(6) 0.1310(5) 0.0370(16) Uani 1 1 d . . . . .
C13 C 0.8373(5) 0.4919(5) 0.2232(4) 0.0251(12) Uani 1 1 d . . . . .
C14 C 0.8876(5) 0.5851(5) 0.1890(4) 0.0273(12) Uani 1 1 d . . . . .
C15 C 0.8919(5) 0.6175(6) 0.0815(4) 0.0323(13) Uani 1 1 d . . . . .
C16 C 0.9390(7) 0.7074(7) 0.0036(4) 0.0459(17) Uani 1 1 d . . . . .
H16A H 1.028508 0.686746 0.013044 0.069 Uiso 1 1 calc R U . . .
H16B H 0.897013 0.782630 0.009850 0.069 Uiso 1 1 calc R U . . .
H16C H 0.922295 0.711510 -0.062865 0.069 Uiso 1 1 calc R U . . .
C17 C 0.9225(5) 0.6284(5) 0.2521(4) 0.0264(12) Uani 1 1 d . . . . .
C18 C 0.9746(6) 0.7259(6) 0.2069(4) 0.0321(13) Uani 1 1 d . . . . .
C19 C 1.0992(6) 0.7046(6) 0.1853(5) 0.0443(15) Uani 1 1 d . . . . .
H19 H 1.152717 0.627309 0.201518 0.053 Uiso 1 1 calc R U . . .
C20 C 1.1465(7) 0.7944(7) 0.1407(5) 0.0513(17) Uani 1 1 d . . . . .
H20 H 1.232316 0.779024 0.126531 0.062 Uiso 1 1 calc R U . . .
C21 C 1.0705(7) 0.9045(7) 0.1170(5) 0.0530(18) Uani 1 1 d . . . . .
H21 H 1.103511 0.966200 0.085668 0.064 Uiso 1 1 calc R U . . .
C22 C 0.9452(8) 0.9286(6) 0.1377(5) 0.0562(19) Uani 1 1 d . . . . .
H22 H 0.892400 1.006295 0.120604 0.067 Uiso 1 1 calc R U . . .
C23 C 0.8978(6) 0.8378(6) 0.1840(5) 0.0428(16) Uani 1 1 d . . . . .
H23 H 0.812336 0.853084 0.199628 0.051 Uiso 1 1 calc R U . . .
C24 C 0.5587(6) 0.7868(6) 0.1534(4) 0.0356(14) Uani 1 1 d . . . . .
H24 H 0.628023 0.718555 0.175208 0.043 Uiso 1 1 calc R U . . .
C25 C 0.4942(6) 0.8144(6) 0.0682(4) 0.0385(15) Uani 1 1 d . . . . .
H25 H 0.520047 0.765207 0.030636 0.046 Uiso 1 1 calc R U . . .
C26 C 0.3911(7) 0.9138(7) 0.0359(5) 0.0497(18) Uani 1 1 d . . . . .
H26 H 0.346081 0.931742 -0.022520 0.060 Uiso 1 1 calc R U . . .
C27 C 0.3555(6) 0.9857(6) 0.0906(5) 0.0435(16) Uani 1 1 d . . . . .
H27 H 0.286322 1.053979 0.068457 0.052 Uiso 1 1 calc R U . . .
C28 C 0.4188(6) 0.9598(6) 0.1767(5) 0.0395(15) Uani 1 1 d . . . . .
H28 H 0.392880 1.009012 0.214201 0.047 Uiso 1 1 calc R U . . .
C29 C 0.5214(5) 0.8602(5) 0.2075(4) 0.0300(13) Uani 1 1 d . . . . .
C30 C 0.6392(5) 0.7285(5) 0.3673(4) 0.0275(13) Uani 1 1 d . . . . .
C31 C 0.6762(5) 0.7496(5) 0.4461(4) 0.0284(13) Uani 1 1 d . . . . .
C32 C 0.6444(5) 0.8742(5) 0.4120(4) 0.0321(13) Uani 1 1 d . . . . .
C33 C 0.6728(6) 0.9472(5) 0.4577(4) 0.0398(14) Uani 1 1 d . . . . .
H33A H 0.623290 0.945705 0.517755 0.060 Uiso 1 1 calc R U . . .
H33B H 0.652669 1.026703 0.409832 0.060 Uiso 1 1 calc R U . . .
H33C H 0.761059 0.917175 0.475575 0.060 Uiso 1 1 calc R U . . .
C34 C 0.7314(5) 0.6598(5) 0.5356(4) 0.0267(12) Uani 1 1 d . . . . .
C35 C 0.7273(5) 0.6830(5) 0.6303(4) 0.0293(13) Uani 1 1 d . . . . .
C36 C 0.6178(6) 0.7566(6) 0.6566(4) 0.0376(15) Uani 1 1 d . . . . .
H36 H 0.549315 0.798161 0.611318 0.045 Uiso 1 1 calc R U . . .
C37 C 0.6112(6) 0.7675(6) 0.7481(5) 0.0425(16) Uani 1 1 d . . . . .
H37 H 0.537394 0.815590 0.766339 0.051 Uiso 1 1 calc R U . . .
C38 C 0.7099(7) 0.7097(6) 0.8129(5) 0.0476(18) Uani 1 1 d . . . . .
H38 H 0.705815 0.720614 0.874597 0.057 Uiso 1 1 calc R U . . .
C39 C 0.8167(6) 0.6346(6) 0.7888(5) 0.0436(16) Uani 1 1 d . . . . .
H39 H 0.883764 0.591850 0.835359 0.052 Uiso 1 1 calc R U . . .
C40 C 0.8250(6) 0.6226(6) 0.6982(4) 0.0339(14) Uani 1 1 d . . . . .
H40 H 0.898493 0.572372 0.681711 0.041 Uiso 1 1 calc R U . . .
Zn2 Zn 0.19650(4) 0.49438(4) 0.57007(3) 0.02704(18) Uani 1 1 d . . . . .
O6 O 0.0793(3) 0.3924(3) 0.6508(2) 0.0295(9) Uani 1 1 d . . . . .
O7 O 0.1742(4) 0.5513(3) 0.6900(3) 0.0303(9) Uani 1 1 d . . . . .
N7 N 0.0571(4) 0.6445(4) 0.4857(3) 0.0288(11) Uani 1 1 d . . . . .
H7A H 0.019696 0.628192 0.443293 0.035 Uiso 1 1 calc R U . . .
H7B H -0.001415 0.669711 0.527139 0.035 Uiso 1 1 calc R U . . .
O8 O 0.3473(4) 0.3505(3) 0.6453(3) 0.0314(9) Uani 1 1 d . . . . .
N8 N 0.3105(5) 0.5997(5) 0.5027(4) 0.0347(12) Uani 1 1 d . . . . .
H8B H 0.373280 0.582754 0.544826 0.042 Uiso 1 1 calc R U . . .
H8A H 0.343502 0.589531 0.445319 0.042 Uiso 1 1 calc R U . . .
O9 O 0.2157(4) 0.4234(4) 0.4595(3) 0.0340(10) Uani 1 1 d . . . . .
N9 N 0.1741(4) 0.5029(5) 0.8620(3) 0.0330(11) Uani 1 1 d . . . . .
N10 N 0.1428(5) 0.4219(5) 0.9479(3) 0.0419(13) Uani 1 1 d . . . . .
N11 N 0.4117(5) 0.1494(5) 0.7075(4) 0.0342(12) Uani 1 1 d . . . . .
N12 N 0.4125(5) 0.0589(5) 0.6785(4) 0.0359(12) Uani 1 1 d . . . . .
C42 C 0.0839(6) 0.9509(4) 0.3486(4) 0.0564(13) Uani 1 1 d . . . . .
H42A H 0.106638 0.948193 0.281316 0.068 Uiso 1 1 calc R U . . .
H42B H 0.025026 1.028488 0.340671 0.068 Uiso 1 1 calc R U . . .
C43 C 0.0210(6) 0.8581(6) 0.4062(5) 0.0464(17) Uani 1 1 d . . . . .
H43A H -0.011423 0.867416 0.469983 0.056 Uiso 1 1 calc R U . . .
H43B H -0.049793 0.868783 0.366293 0.056 Uiso 1 1 calc R U . . .
C44 C 0.1133(4) 0.7367(3) 0.4274(3) 0.0320(9) Uani 1 1 d . . . . .
H44 H 0.139978 0.727769 0.361880 0.038 Uiso 1 1 calc R U . . .
C45 C 0.2269(4) 0.7192(4) 0.4817(3) 0.0325(10) Uani 1 1 d . . . . .
H45 H 0.200140 0.728498 0.547073 0.039 Uiso 1 1 calc R U . . .
C46 C 0.2890(7) 0.8108(6) 0.4231(5) 0.0418(16) Uani 1 1 d . . . . .
H46A H 0.361546 0.799400 0.461483 0.050 Uiso 1 1 calc R U . . .
H46B H 0.318663 0.802048 0.358730 0.050 Uiso 1 1 calc R U . . .
C47 C 0.1992(6) 0.9305(5) 0.4041(4) 0.0513(15) Uani 1 1 d . . . . .
H47A H 0.240298 0.988070 0.364375 0.062 Uiso 1 1 calc R U . . .
H47B H 0.175168 0.941218 0.468528 0.062 Uiso 1 1 calc R U . . .
C48 C 0.2055(7) 0.6901(6) 0.7967(5) 0.0504(18) Uani 1 1 d . . . . .
H48 H 0.158362 0.710304 0.738782 0.060 Uiso 1 1 calc R U . . .
C49 C 0.2561(8) 0.7689(8) 0.8061(6) 0.066(2) Uani 1 1 d . . . . .
H49 H 0.242205 0.843094 0.755452 0.079 Uiso 1 1 calc R U . . .
C50 C 0.3272(9) 0.7367(10) 0.8910(7) 0.080(3) Uani 1 1 d . . . . .
H50 H 0.365117 0.787886 0.897008 0.096 Uiso 1 1 calc R U . . .
C51 C 0.3424(8) 0.6298(9) 0.9665(6) 0.070(2) Uani 1 1 d . . . . .
H51 H 0.386670 0.609886 1.025772 0.084 Uiso 1 1 calc R U . . .
C52 C 0.2936(7) 0.5525(8) 0.9560(5) 0.0538(19) Uani 1 1 d . . . . .
H52 H 0.307397 0.478142 1.006370 0.065 Uiso 1 1 calc R U . . .
C53 C 0.2240(6) 0.5841(6) 0.8708(4) 0.0376(16) Uani 1 1 d . . . . .
C54 C 0.1522(5) 0.4894(5) 0.7767(4) 0.0303(13) Uani 1 1 d . . . . .
C55 C 0.1047(5) 0.3953(5) 0.8095(4) 0.0280(13) Uani 1 1 d . . . . .
C56 C 0.1014(6) 0.3605(6) 0.9164(4) 0.0345(14) Uani 1 1 d . . . . .
C57 C 0.0534(6) 0.2689(6) 0.9920(4) 0.0446(16) Uani 1 1 d . . . . .
H57A H 0.073626 0.259418 1.059374 0.067 Uiso 1 1 calc R U . . .
H57B H 0.092185 0.195653 0.981478 0.067 Uiso 1 1 calc R U . . .
H57C H -0.036653 0.292218 0.984096 0.067 Uiso 1 1 calc R U . . .
C58 C 0.0707(5) 0.3516(5) 0.7449(4) 0.0270(13) Uani 1 1 d . . . . .
C59 C 0.0219(5) 0.2517(5) 0.7875(4) 0.0308(13) Uani 1 1 d . . . . .
C60 C -0.1048(6) 0.2709(6) 0.7998(4) 0.0434(15) Uani 1 1 d . . . . .
H60 H -0.160566 0.347553 0.780445 0.052 Uiso 1 1 calc R U . . .
C61 C -0.1497(7) 0.1780(7) 0.8405(5) 0.0525(17) Uani 1 1 d . . . . .
H61 H -0.236358 0.191175 0.848591 0.063 Uiso 1 1 calc R U . . .
C62 C -0.0682(8) 0.0661(7) 0.8693(5) 0.0541(18) Uani 1 1 d . . . . .
H62 H -0.098939 0.002629 0.898839 0.065 Uiso 1 1 calc R U . . .
C63 C 0.0559(7) 0.0468(7) 0.8554(5) 0.0514(18) Uani 1 1 d . . . . .
H63 H 0.111207 -0.030055 0.874338 0.062 Uiso 1 1 calc R U . . .
C64 C 0.1021(7) 0.1395(6) 0.8133(5) 0.0423(16) Uani 1 1 d . . . . .
H64 H 0.188437 0.125728 0.802471 0.051 Uiso 1 1 calc R U . . .
C65 C 0.4367(6) 0.1960(6) 0.8500(4) 0.0357(14) Uani 1 1 d . . . . .
H65 H 0.366230 0.263236 0.828963 0.043 Uiso 1 1 calc R U . . .
C66 C 0.5028(7) 0.1681(7) 0.9374(5) 0.0455(17) Uani 1 1 d . . . . .
H66 H 0.479131 0.217891 0.974360 0.055 Uiso 1 1 calc R U . . .
C67 C 0.6009(6) 0.0690(6) 0.9683(4) 0.0420(16) Uani 1 1 d . . . . .
H67 H 0.645319 0.050083 1.027280 0.050 Uiso 1 1 calc R U . . .
C68 C 0.6360(6) -0.0023(7) 0.9169(5) 0.0455(17) Uani 1 1 d . . . . .
H68 H 0.703413 -0.071808 0.940963 0.055 Uiso 1 1 calc R U . . .
C69 C 0.5746(6) 0.0243(6) 0.8287(4) 0.0361(14) Uani 1 1 d . . . . .
H69 H 0.600480 -0.025780 0.792027 0.043 Uiso 1 1 calc R U . . .
C70 C 0.4752(5) 0.1252(6) 0.7955(4) 0.0329(14) Uani 1 1 d . . . . .
C71 C 0.3582(5) 0.2554(5) 0.6355(4) 0.0284(13) Uani 1 1 d . . . . .
C72 C 0.3255(5) 0.2323(5) 0.5549(4) 0.0304(13) Uani 1 1 d . . . . .
C73 C 0.3615(5) 0.1096(5) 0.5888(4) 0.0301(13) Uani 1 1 d . . . . .
C74 C 0.3382(6) 0.0332(6) 0.5427(5) 0.0415(15) Uani 1 1 d . . . . .
H74A H 0.265490 0.076624 0.498131 0.062 Uiso 1 1 calc R U . . .
H74B H 0.323143 -0.033893 0.595387 0.062 Uiso 1 1 calc R U . . .
H74C H 0.410677 0.007213 0.504470 0.062 Uiso 1 1 calc R U . . .
C75 C 0.2692(5) 0.3209(5) 0.4646(4) 0.0313(13) Uani 1 1 d . . . . .
C76 C 0.2753(5) 0.2983(5) 0.3700(4) 0.0284(12) Uani 1 1 d . . . . .
C77 C 0.3809(6) 0.2272(5) 0.3448(4) 0.0370(15) Uani 1 1 d . . . . .
H77 H 0.450139 0.188594 0.389410 0.044 Uiso 1 1 calc R U . . .
C78 C 0.3878(6) 0.2108(6) 0.2537(5) 0.0442(17) Uani 1 1 d . . . . .
H78 H 0.460221 0.159406 0.237288 0.053 Uiso 1 1 calc R U . . .
C79 C 0.2874(7) 0.2708(6) 0.1878(5) 0.0475(18) Uani 1 1 d . . . . .
H79 H 0.292602 0.262918 0.124697 0.057 Uiso 1 1 calc R U . . .
C80 C 0.1807(7) 0.3414(6) 0.2130(4) 0.0462(17) Uani 1 1 d . . . . .
H80 H 0.110877 0.379282 0.169052 0.055 Uiso 1 1 calc R U . . .
C81 C 0.1755(6) 0.3574(6) 0.3041(4) 0.0374(15) Uani 1 1 d . . . . .
H81 H 0.103166 0.408816 0.320649 0.045 Uiso 1 1 calc R U . . .
O5 O 0.4633(5) 0.5505(6) 0.3350(4) 0.0768(18) Uani 1 1 d . . . . .
H5 H 0.522112 0.576697 0.330005 0.115 Uiso 1 1 calc R U . . .
C41 C 0.4658(8) 0.5150(8) 0.2563(6) 0.066(2) Uani 1 1 d . . . . .
H41A H 0.425559 0.581775 0.197678 0.098 Uiso 1 1 calc R U . . .
H41B H 0.421708 0.458384 0.274343 0.098 Uiso 1 1 calc R U . . .
H41C H 0.552000 0.479740 0.240834 0.098 Uiso 1 1 calc R U . . .
O10 O 0.5222(4) 0.4450(5) 0.6607(3) 0.0534(12) Uani 1 1 d . . . . .
H10A H 0.487423 0.394298 0.675364 0.080 Uiso 1 1 calc R U . . .
C82 C 0.5318(8) 0.4678(8) 0.7448(5) 0.064(2) Uani 1 1 d . . . . .
H82A H 0.612644 0.477305 0.746211 0.096 Uiso 1 1 calc R U . . .
H82B H 0.523624 0.403335 0.804508 0.096 Uiso 1 1 calc R U . . .
H82C H 0.465863 0.538776 0.743285 0.096 Uiso 1 1 calc R U . . .

loop_
_atom_site_aniso_label
_atom_site_aniso_U_11
_atom_site_aniso_U_22
_atom_site_aniso_U_33
_atom_site_aniso_U_23
_atom_site_aniso_U_13
_atom_site_aniso_U_12
Zn1 0.0344(4) 0.0248(5) 0.0224(4) -0.0081(3) 0.0005(3) -0.0092(3)
O1 0.047(3) 0.038(3) 0.0225(19) -0.0102(18) 0.0018(16) -0.019(2)
N1 0.032(3) 0.038(3) 0.029(2) -0.012(2) 0.0026(19) -0.014(2)
C1 0.070(4) 0.028(3) 0.060(3) -0.015(3) 0.012(3) -0.009(2)
O2 0.041(2) 0.033(3) 0.0223(19) -0.0121(18) 0.0002(16) -0.012(2)
N2 0.028(3) 0.034(3) 0.024(2) -0.005(2) -0.0011(19) -0.005(2)
C2 0.041(4) 0.032(4) 0.054(4) -0.013(3) 0.008(3) -0.008(3)
O3 0.039(2) 0.024(2) 0.026(2) -0.0048(17) -0.0096(16) -0.0045(19)
N3 0.043(3) 0.041(3) 0.021(2) -0.010(2) -0.003(2) -0.017(2)
C3 0.040(2) 0.032(2) 0.027(2) -0.0125(19) 0.0062(18) -0.0128(18)
O4 0.038(2) 0.029(3) 0.0236(19) -0.0099(18) -0.0039(16) -0.0040(19)
N4 0.042(3) 0.044(3) 0.020(2) -0.010(2) 0.001(2) -0.017(2)
C4 0.035(2) 0.031(2) 0.029(2) -0.011(2) 0.0068(19) -0.0114(18)
N5 0.029(3) 0.023(3) 0.025(2) -0.005(2) -0.0049(19) -0.004(2)
C5 0.051(4) 0.050(5) 0.046(4) -0.015(4) 0.007(3) -0.025(4)
N6 0.036(3) 0.023(3) 0.037(3) -0.009(2) -0.003(2) -0.004(2)
C6 0.068(4) 0.033(3) 0.052(3) -0.011(3) 0.009(3) -0.024(3)
C7 0.072(5) 0.049(5) 0.040(4) -0.018(3) -0.001(3) -0.031(4)
C8 0.108(7) 0.074(6) 0.062(5) -0.042(5) 0.023(5) -0.051(6)
C9 0.080(5) 0.076(6) 0.082(6) -0.054(5) 0.009(4) -0.041(5)
C10 0.078(5) 0.094(7) 0.068(5) -0.044(5) -0.013(4) -0.042(5)
C11 0.060(5) 0.060(5) 0.050(4) -0.028(4) -0.012(3) -0.014(4)
C12 0.034(3) 0.051(5) 0.040(3) -0.032(3) 0.006(3) -0.016(3)
C13 0.025(3) 0.025(3) 0.023(3) -0.009(2) -0.001(2) -0.005(2)
C14 0.030(3) 0.029(3) 0.023(3) -0.011(2) 0.003(2) -0.009(3)
C15 0.030(3) 0.038(4) 0.025(3) -0.009(3) 0.001(2) -0.009(3)
C16 0.056(4) 0.057(5) 0.029(3) -0.012(3) 0.007(3) -0.028(4)
C17 0.023(3) 0.025(3) 0.025(3) -0.005(2) 0.003(2) -0.005(3)
C18 0.037(3) 0.034(4) 0.028(3) -0.012(3) 0.004(2) -0.016(3)
C19 0.038(3) 0.045(4) 0.053(3) -0.017(3) 0.009(3) -0.021(3)
C20 0.052(4) 0.060(4) 0.050(3) -0.019(3) 0.015(3) -0.032(3)
C21 0.070(4) 0.062(5) 0.041(3) -0.013(3) 0.011(3) -0.047(4)
C22 0.076(5) 0.029(4) 0.055(4) -0.003(3) -0.001(4) -0.018(4)
C23 0.037(4) 0.044(4) 0.052(4) -0.019(3) 0.009(3) -0.018(3)
C24 0.031(3) 0.037(4) 0.027(3) -0.002(3) -0.001(2) -0.008(3)
C25 0.048(4) 0.041(4) 0.030(3) -0.007(3) 0.000(3) -0.024(3)
C26 0.046(4) 0.057(5) 0.043(4) 0.002(4) -0.015(3) -0.030(4)
C27 0.035(4) 0.038(4) 0.044(3) 0.003(3) -0.013(3) -0.010(3)
C28 0.030(3) 0.038(4) 0.045(3) -0.007(3) -0.004(3) -0.013(3)
C29 0.027(3) 0.034(4) 0.026(3) -0.004(3) -0.003(2) -0.012(3)
C30 0.026(3) 0.024(3) 0.026(3) -0.005(3) 0.000(2) -0.003(3)
C31 0.028(3) 0.030(4) 0.023(3) -0.010(3) 0.000(2) -0.004(3)
C32 0.028(3) 0.025(3) 0.038(3) -0.010(3) 0.001(2) -0.004(2)
C33 0.047(3) 0.028(3) 0.044(3) -0.016(3) -0.005(3) -0.008(3)
C34 0.022(3) 0.033(4) 0.028(3) -0.014(3) 0.002(2) -0.009(3)
C35 0.033(3) 0.029(3) 0.025(3) -0.014(3) 0.005(2) -0.007(3)
C36 0.036(4) 0.039(4) 0.035(3) -0.018(3) 0.001(3) -0.005(3)
C37 0.044(4) 0.042(4) 0.039(3) -0.023(3) 0.000(3) -0.002(3)
C38 0.059(5) 0.054(5) 0.031(3) -0.025(3) -0.003(3) -0.007(4)
C39 0.045(4) 0.048(4) 0.035(3) -0.021(3) -0.006(3) -0.002(3)
C40 0.036(3) 0.031(4) 0.028(3) -0.008(3) -0.002(2) -0.004(3)
Zn2 0.0325(4) 0.0248(5) 0.0229(4) -0.0089(3) 0.0008(3) -0.0079(3)
O6 0.035(2) 0.030(2) 0.026(2) -0.0072(18) 0.0020(16) -0.0169(19)
O7 0.045(2) 0.026(2) 0.0226(19) -0.0113(17) 0.0034(16) -0.0134(19)
N7 0.035(3) 0.027(3) 0.025(2) -0.010(2) -0.0017(19) -0.009(2)
O8 0.033(2) 0.029(3) 0.033(2) -0.0114(18) -0.0023(17) -0.0100(19)
N8 0.035(3) 0.031(3) 0.039(3) -0.013(2) 0.004(2) -0.013(2)
O9 0.046(3) 0.022(2) 0.031(2) -0.0127(18) -0.0002(18) -0.003(2)
N9 0.041(3) 0.039(3) 0.025(2) -0.015(2) 0.002(2) -0.015(2)
N10 0.043(3) 0.054(4) 0.027(3) -0.012(3) 0.002(2) -0.015(3)
N11 0.039(3) 0.031(3) 0.030(3) -0.010(2) -0.005(2) -0.008(2)
N12 0.037(3) 0.031(3) 0.038(3) -0.012(2) -0.003(2) -0.008(2)
C42 0.077(4) 0.029(3) 0.058(3) -0.008(2) -0.007(3) -0.018(3)
C43 0.048(4) 0.033(4) 0.052(4) -0.013(3) -0.013(3) -0.005(3)
C44 0.043(2) 0.027(2) 0.029(2) -0.0101(18) 0.0008(18) -0.0136(18)
C45 0.039(2) 0.030(2) 0.030(2) -0.013(2) 0.0032(19) -0.0118(18)
C46 0.054(4) 0.038(4) 0.042(4) -0.012(3) 0.007(3) -0.029(3)
C47 0.076(4) 0.041(3) 0.048(3) -0.018(3) 0.009(3) -0.032(3)
C48 0.075(5) 0.048(5) 0.039(4) -0.025(3) 0.002(3) -0.023(4)
C49 0.099(7) 0.058(5) 0.060(5) -0.029(4) 0.007(4) -0.041(5)
C50 0.098(7) 0.119(8) 0.076(6) -0.067(6) 0.024(5) -0.072(6)
C51 0.080(5) 0.100(7) 0.056(5) -0.044(5) -0.001(4) -0.042(5)
C52 0.056(4) 0.077(6) 0.042(4) -0.027(4) -0.004(3) -0.030(4)
C53 0.041(4) 0.047(4) 0.030(3) -0.022(3) 0.006(3) -0.013(3)
C54 0.027(3) 0.038(4) 0.024(3) -0.015(3) 0.001(2) -0.004(3)
C55 0.024(3) 0.031(4) 0.020(3) -0.004(2) -0.001(2) -0.004(3)
C56 0.033(3) 0.041(4) 0.022(3) -0.009(3) -0.001(2) -0.006(3)
C57 0.045(4) 0.057(5) 0.020(3) 0.000(3) -0.001(2) -0.017(3)
C58 0.023(3) 0.025(3) 0.027(3) -0.008(3) -0.002(2) -0.001(3)
C59 0.033(3) 0.033(4) 0.023(3) -0.007(2) 0.000(2) -0.011(3)
C60 0.035(3) 0.044(4) 0.046(3) -0.011(3) 0.004(2) -0.014(3)
C61 0.047(3) 0.062(4) 0.052(3) -0.013(3) 0.007(3) -0.033(3)
C62 0.078(5) 0.042(4) 0.047(3) -0.005(3) 0.003(3) -0.038(4)
C63 0.059(5) 0.040(4) 0.052(4) -0.011(3) 0.000(3) -0.018(3)
C64 0.045(4) 0.026(4) 0.044(3) -0.001(3) 0.000(3) -0.008(3)
C65 0.040(4) 0.036(4) 0.030(3) -0.007(3) -0.003(3) -0.015(3)
C66 0.055(5) 0.053(5) 0.032(3) -0.009(3) -0.003(3) -0.028(4)
C67 0.049(4) 0.048(5) 0.026(3) 0.002(3) -0.009(3) -0.026(4)
C68 0.031(3) 0.045(4) 0.049(4) 0.004(3) -0.012(3) -0.018(3)
C69 0.035(3) 0.032(4) 0.033(3) -0.006(3) 0.002(2) -0.008(3)
C70 0.032(3) 0.037(4) 0.024(3) 0.001(3) -0.001(2) -0.016(3)
C71 0.024(3) 0.029(4) 0.027(3) -0.007(3) 0.000(2) -0.006(3)
C72 0.028(3) 0.030(4) 0.032(3) -0.011(3) -0.004(2) -0.007(3)
C73 0.029(3) 0.028(3) 0.034(3) -0.013(3) -0.003(2) -0.006(2)
C74 0.039(3) 0.039(4) 0.047(3) -0.016(3) -0.004(3) -0.011(3)
C75 0.029(3) 0.029(4) 0.033(3) -0.013(3) 0.000(2) -0.004(3)
C76 0.032(3) 0.026(3) 0.025(3) -0.006(2) -0.003(2) -0.008(3)
C77 0.033(3) 0.038(4) 0.036(3) -0.015(3) -0.004(3) -0.004(3)
C78 0.045(4) 0.044(4) 0.041(4) -0.023(3) 0.013(3) -0.007(3)
C79 0.064(5) 0.047(5) 0.031(3) -0.021(3) 0.004(3) -0.011(4)
C80 0.055(4) 0.044(4) 0.031(3) -0.015(3) -0.015(3) 0.001(3)
C81 0.041(4) 0.033(4) 0.034(3) -0.019(3) -0.004(3) 0.001(3)
O5 0.075(4) 0.134(5) 0.072(3) -0.068(3) 0.043(3) -0.073(3)
C41 0.072(6) 0.084(7) 0.057(5) -0.036(5) 0.005(4) -0.035(5)
O10 0.045(3) 0.075(3) 0.049(2) -0.024(2) 0.0055(18) -0.029(2)
C82 0.077(6) 0.074(6) 0.053(5) -0.021(4) 0.002(4) -0.041(5)

loop_
_atom_type_symbol
_atom_type_description
_atom_type_scat_dispersion_real
_atom_type_scat_dispersion_imag
_atom_type_scat_source
C C 0.0137 0.0067 'International Tables Vol C Tables 4.2.6.8 and 6.1.1.4'
H H 0.0000 0.0000 'International Tables Vol C Tables 4.2.6.8 and 6.1.1.4'
N N 0.0241 0.0134 'International Tables Vol C Tables 4.2.6.8 and 6.1.1.4'
O O 0.0389 0.0241 'International Tables Vol C Tables 4.2.6.8 and 6.1.1.4'
Zn Zn -2.7473 0.5279 'International Tables Vol C Tables 4.2.6.8 and 6.1.1.4'

loop_
_geom_angle_atom_site_label_1
_geom_angle_atom_site_label_2
_geom_angle_atom_site_label_3
_geom_angle
_geom_angle_site_symmetry_1
_geom_angle_site_symmetry_3
_geom_angle_publ_flag
O1 Zn1 N1 90.37(17) . . ?
O1 Zn1 O2 87.14(14) . . ?
O1 Zn1 N2 87.68(16) . . ?
O1 Zn1 O3 90.78(16) . . ?
O1 Zn1 O4 176.28(17) . . ?
N1 Zn1 O2 96.78(17) . . ?
N2 Zn1 N1 82.33(19) . . ?
N2 Zn1 O2 174.73(16) . . ?
N2 Zn1 O4 95.64(17) . . ?
O3 Zn1 N1 175.73(18) . . ?
O3 Zn1 O2 87.38(15) . . ?
O3 Zn1 N2 93.61(17) . . ?
O3 Zn1 O4 87.32(15) . . ?
O4 Zn1 N1 91.75(17) . . ?
O4 Zn1 O2 89.58(14) . . ?
C13 O1 Zn1 120.7(3) . . ?
Zn1 N1 H1A 110.9 . . ?
Zn1 N1 H1B 110.9 . . ?
H1A N1 H1B 109.0 . . ?
C3 N1 Zn1 104.0(3) . . ?
C3 N1 H1A 110.9 . . ?
C3 N1 H1B 110.9 . . ?
H1C C1 H1D 108.1 . . ?
C2 C1 H1C 109.6 . . ?
C2 C1 H1D 109.6 . . ?
C6 C1 H1C 109.6 . . ?
C6 C1 H1D 109.6 . . ?
C6 C1 C2 110.5(4) . . ?
C17 O2 Zn1 125.8(3) . . ?
Zn1 N2 H2A 109.5 . . ?
Zn1 N2 H2B 109.5 . . ?
H2A N2 H2B 108.1 . . ?
C4 N2 Zn1 110.7(3) . . ?
C4 N2 H2A 109.5 . . ?
C4 N2 H2B 109.5 . . ?
C1 C2 H2C 109.3 . . ?
C1 C2 H2D 109.3 . . ?
H2C C2 H2D 107.9 . . ?
C3 C2 C1 111.7(5) . . ?
C3 C2 H2C 109.3 . . ?
C3 C2 H2D 109.3 . . ?
C30 O3 Zn1 116.3(3) . . ?
C12 N3 N4 119.1(4) . . ?
C13 N3 N4 111.7(5) . . ?
C13 N3 C12 129.2(5) . . ?
N1 C3 C2 113.5(4) . . ?
N1 C3 H3 108.1 . . ?
N1 C3 C4 109.0(3) . . ?
C2 C3 H3 108.1 . . ?
C2 C3 C4 109.7(4) . . ?
C4 C3 H3 108.1 . . ?
C34 O4 Zn1 127.0(3) . . ?
C15 N4 N3 106.1(4) . . ?
N2 C4 C3 109.3(3) . . ?
N2 C4 H4 107.6 . . ?
N2 C4 C5 113.4(5) . . ?
C3 C4 H4 107.6 . . ?
C5 C4 C3 111.0(4) . . ?
C5 C4 H4 107.6 . . ?
N6 N5 C29 119.1(5) . . ?
C30 N5 N6 112.0(4) . . ?
C30 N5 C29 128.8(5) . . ?
C4 C5 H5A 109.4 . . ?
C4 C5 H5B 109.4 . . ?
C4 C5 C6 111.2(5) . . ?
H5A C5 H5B 108.0 . . ?
C6 C5 H5A 109.4 . . ?
C6 C5 H5B 109.4 . . ?
C32 N6 N5 105.6(5) . . ?
C1 C6 C5 110.9(4) . . ?
C1 C6 H6A 109.5 . . ?
C1 C6 H6B 109.5 . . ?
C5 C6 H6A 109.5 . . ?
C5 C6 H6B 109.5 . . ?
H6A C6 H6B 108.1 . . ?
C8 C7 H7 120.6 . . ?
C8 C7 C12 118.9(7) . . ?
C12 C7 H7 120.6 . . ?
C7 C8 H8 119.6 . . ?
C9 C8 C7 120.7(8) . . ?
C9 C8 H8 119.6 . . ?
C8 C9 H9 119.8 . . ?
C10 C9 C8 120.3(8) . . ?
C10 C9 H9 119.8 . . ?
C9 C10 H10 119.4 . . ?
C9 C10 C11 121.1(8) . . ?
C11 C10 H10 119.4 . . ?
C10 C11 H11 120.4 . . ?
C12 C11 C10 119.3(8) . . ?
C12 C11 H11 120.4 . . ?
C7 C12 N3 120.3(6) . . ?
C11 C12 N3 120.1(6) . . ?
C11 C12 C7 119.6(6) . . ?
O1 C13 N3 122.7(5) . . ?
O1 C13 C14 131.4(5) . . ?
N3 C13 C14 105.9(5) . . ?
C13 C14 C15 104.6(5) . . ?
C17 C14 C13 123.8(5) . . ?
C17 C14 C15 131.6(6) . . ?
N4 C15 C14 111.7(5) . . ?
N4 C15 C16 118.0(5) . . ?
C14 C15 C16 130.2(6) . . ?
C15 C16 H16A 109.5 . . ?
C15 C16 H16B 109.5 . . ?
C15 C16 H16C 109.5 . . ?
H16A C16 H16B 109.5 . . ?
H16A C16 H16C 109.5 . . ?
H16B C16 H16C 109.5 . . ?
O2 C17 C14 124.1(5) . . ?
O2 C17 C18 117.2(5) . . ?
C14 C17 C18 118.6(5) . . ?
C19 C18 C17 120.5(6) . . ?
C23 C18 C17 120.0(5) . . ?
C23 C18 C19 119.5(6) . . ?
C18 C19 H19 119.7 . . ?
C20 C19 C18 120.6(7) . . ?
C20 C19 H19 119.7 . . ?
C19 C20 H20 120.1 . . ?
C21 C20 C19 119.9(7) . . ?
C21 C20 H20 120.1 . . ?
C20 C21 H21 119.5 . . ?
C20 C21 C22 121.0(6) . . ?
C22 C21 H21 119.5 . . ?
C21 C22 H22 120.4 . . ?
C21 C22 C23 119.1(7) . . ?
C23 C22 H22 120.4 . . ?
C18 C23 C22 120.0(6) . . ?
C18 C23 H23 120.0 . . ?
C22 C23 H23 120.0 . . ?
C25 C24 H24 120.4 . . ?
C25 C24 C29 119.3(6) . . ?
C29 C24 H24 120.4 . . ?
C24 C25 H25 119.5 . . ?
C24 C25 C26 121.0(6) . . ?
C26 C25 H25 119.5 . . ?
C25 C26 H26 120.5 . . ?
C27 C26 C25 118.9(6) . . ?
C27 C26 H26 120.5 . . ?
C26 C27 H27 119.4 . . ?
C28 C27 C26 121.3(7) . . ?
C28 C27 H27 119.4 . . ?
C27 C28 H28 120.6 . . ?
C27 C28 C29 118.8(6) . . ?
C29 C28 H28 120.6 . . ?
C24 C29 N5 120.6(5) . . ?
C28 C29 N5 118.6(5) . . ?
C28 C29 C24 120.8(5) . . ?
O3 C30 N5 122.9(5) . . ?
O3 C30 C31 130.6(5) . . ?
N5 C30 C31 106.5(5) . . ?
C30 C31 C32 104.9(5) . . ?
C30 C31 C34 122.6(5) . . ?
C34 C31 C32 132.5(5) . . ?
N6 C32 C31 111.0(5) . . ?
N6 C32 C33 118.8(5) . . ?
C31 C32 C33 130.0(5) . . ?
C32 C33 H33A 109.5 . . ?
C32 C33 H33B 109.5 . . ?
C32 C33 H33C 109.5 . . ?
H33A C33 H33B 109.5 . . ?
H33A C33 H33C 109.5 . . ?
H33B C33 H33C 109.5 . . ?
O4 C34 C31 123.2(5) . . ?
O4 C34 C35 115.8(5) . . ?
C31 C34 C35 120.9(5) . . ?
C36 C35 C34 120.4(5) . . ?
C40 C35 C34 120.2(5) . . ?
C40 C35 C36 118.9(5) . . ?
C35 C36 H36 120.2 . . ?
C37 C36 C35 119.6(6) . . ?
C37 C36 H36 120.2 . . ?
C36 C37 H37 119.7 . . ?
C38 C37 C36 120.6(6) . . ?
C38 C37 H37 119.7 . . ?
C37 C38 H38 119.9 . . ?
C37 C38 C39 120.2(5) . . ?
C39 C38 H38 119.9 . . ?
C38 C39 H39 120.0 . . ?
C40 C39 C38 120.1(6) . . ?
C40 C39 H39 120.0 . . ?
C35 C40 H40 119.7 . . ?
C39 C40 C35 120.6(6) . . ?
C39 C40 H40 119.7 . . ?
O7 Zn2 O6 86.35(14) . . ?
O7 Zn2 N7 91.68(16) . . ?
O7 Zn2 O8 89.99(15) . . ?
O7 Zn2 N8 88.11(17) . . ?
O7 Zn2 O9 174.62(16) . . ?
N7 Zn2 O6 98.26(17) . . ?
N7 Zn2 N8 82.2(2) . . ?
O8 Zn2 O6 86.76(15) . . ?
O8 Zn2 N7 174.80(18) . . ?
O8 Zn2 N8 92.96(18) . . ?
N8 Zn2 O6 174.46(16) . . ?
O9 Zn2 O6 88.82(15) . . ?
O9 Zn2 N7 91.36(16) . . ?
O9 Zn2 O8 87.37(15) . . ?
O9 Zn2 N8 96.70(17) . . ?
C58 O6 Zn2 125.5(3) . . ?
C54 O7 Zn2 121.1(3) . . ?
Zn2 N7 H7A 109.7 . . ?
Zn2 N7 H7B 109.7 . . ?
H7A N7 H7B 108.2 . . ?
C44 N7 Zn2 109.6(3) . . ?
C44 N7 H7A 109.7 . . ?
C44 N7 H7B 109.7 . . ?
C71 O8 Zn2 116.7(3) . . ?
Zn2 N8 H8B 110.8 . . ?
Zn2 N8 H8A 110.8 . . ?
H8B N8 H8A 108.9 . . ?
C45 N8 Zn2 104.8(3) . . ?
C45 N8 H8B 110.8 . . ?
C45 N8 H8A 110.8 . . ?
C75 O9 Zn2 129.2(4) . . ?
N10 N9 C53 120.1(4) . . ?
C54 N9 N10 111.7(5) . . ?
C54 N9 C53 128.2(5) . . ?
C56 N10 N9 105.8(4) . . ?
N12 N11 C70 120.0(5) . . ?
C71 N11 N12 111.6(5) . . ?
C71 N11 C70 127.8(5) . . ?
C73 N12 N11 105.1(5) . . ?
H42A C42 H42B 108.1 . . ?
C43 C42 H42A 109.5 . . ?
C43 C42 H42B 109.5 . . ?
C47 C42 H42A 109.5 . . ?
C47 C42 H42B 109.5 . . ?
C47 C42 C43 110.7(5) . . ?
C42 C43 H43A 109.5 . . ?
C42 C43 H43B 109.5 . . ?
H43A C43 H43B 108.1 . . ?
C44 C43 C42 110.7(5) . . ?
C44 C43 H43A 109.5 . . ?
C44 C43 H43B 109.5 . . ?
N7 C44 C43 112.3(4) . . ?
N7 C44 H44 107.8 . . ?
N7 C44 C45 109.3(4) . . ?
C43 C44 H44 107.8 . . ?
C45 C44 C43 111.5(4) . . ?
C45 C44 H44 107.8 . . ?
N8 C45 C44 109.0(4) . . ?
N8 C45 H45 107.8 . . ?
N8 C45 C46 113.3(4) . . ?
C44 C45 H45 107.8 . . ?
C44 C45 C46 111.0(4) . . ?
C46 C45 H45 107.8 . . ?
C45 C46 H46A 109.5 . . ?
C45 C46 H46B 109.5 . . ?
H46A C46 H46B 108.1 . . ?
C47 C46 C45 110.7(5) . . ?
C47 C46 H46A 109.5 . . ?
C47 C46 H46B 109.5 . . ?
C42 C47 H47A 109.3 . . ?
C42 C47 H47B 109.3 . . ?
C46 C47 C42 111.6(5) . . ?
C46 C47 H47A 109.3 . . ?
C46 C47 H47B 109.3 . . ?
H47A C47 H47B 108.0 . . ?
C49 C48 H48 120.0 . . ?
C53 C48 H48 120.0 . . ?
C53 C48 C49 120.1(7) . . ?
C48 C49 H49 120.4 . . ?
C50 C49 C48 119.1(8) . . ?
C50 C49 H49 120.4 . . ?
C49 C50 H50 120.1 . . ?
C51 C50 C49 119.9(8) . . ?
C51 C50 H50 120.1 . . ?
C50 C51 H51 119.8 . . ?
C52 C51 C50 120.5(8) . . ?
C52 C51 H51 119.8 . . ?
C51 C52 H52 120.2 . . ?
C51 C52 C53 119.5(8) . . ?
C53 C52 H52 120.2 . . ?
C48 C53 N9 120.7(5) . . ?
C48 C53 C52 120.8(6) . . ?
C52 C53 N9 118.4(6) . . ?
O7 C54 N9 123.6(5) . . ?
O7 C54 C55 131.0(5) . . ?
N9 C54 C55 105.4(5) . . ?
C54 C55 C56 104.8(5) . . ?
C58 C55 C54 124.1(5) . . ?
C58 C55 C56 131.2(6) . . ?
N10 C56 C55 112.3(6) . . ?
N10 C56 C57 118.4(5) . . ?
C55 C56 C57 129.3(6) . . ?
C56 C57 H57A 109.5 . . ?
C56 C57 H57B 109.5 . . ?
C56 C57 H57C 109.5 . . ?
H57A C57 H57B 109.5 . . ?
H57A C57 H57C 109.5 . . ?
H57B C57 H57C 109.5 . . ?
O6 C58 C55 123.5(5) . . ?
O6 C58 C59 116.9(5) . . ?
C55 C58 C59 119.6(5) . . ?
C60 C59 C58 120.1(6) . . ?
C64 C59 C58 120.4(5) . . ?
C64 C59 C60 119.5(6) . . ?
C59 C60 H60 120.0 . . ?
C61 C60 C59 120.0(7) . . ?
C61 C60 H60 120.0 . . ?
C60 C61 H61 120.0 . . ?
C62 C61 C60 120.0(7) . . ?
C62 C61 H61 120.0 . . ?
C61 C62 H62 119.9 . . ?
C63 C62 C61 120.2(6) . . ?
C63 C62 H62 119.9 . . ?
C62 C63 H63 119.8 . . ?
C62 C63 C64 120.3(7) . . ?
C64 C63 H63 119.8 . . ?
C59 C64 C63 120.0(7) . . ?
C59 C64 H64 120.0 . . ?
C63 C64 H64 120.0 . . ?
C66 C65 H65 120.3 . . ?
C70 C65 H65 120.3 . . ?
C70 C65 C66 119.5(7) . . ?
C65 C66 H66 120.3 . . ?
C67 C66 C65 119.3(7) . . ?
C67 C66 H66 120.3 . . ?
C66 C67 H67 119.4 . . ?
C68 C67 C66 121.2(6) . . ?
C68 C67 H67 119.4 . . ?
C67 C68 H68 119.6 . . ?
C67 C68 C69 120.8(7) . . ?
C69 C68 H68 119.6 . . ?
C68 C69 H69 120.6 . . ?
C70 C69 C68 118.9(6) . . ?
C70 C69 H69 120.6 . . ?
C65 C70 N11 121.5(6) . . ?
C65 C70 C69 120.2(6) . . ?
C69 C70 N11 118.2(5) . . ?
O8 C71 N11 122.9(5) . . ?
O8 C71 C72 131.2(5) . . ?
N11 C71 C72 105.9(5) . . ?
C73 C72 C71 104.4(5) . . ?
C75 C72 C71 123.0(5) . . ?
C75 C72 C73 132.6(5) . . ?
N12 C73 C72 112.9(5) . . ?
N12 C73 C74 116.9(5) . . ?
C72 C73 C74 129.8(5) . . ?
C73 C74 H74A 109.5 . . ?
C73 C74 H74B 109.5 . . ?
C73 C74 H74C 109.5 . . ?
H74A C74 H74B 109.5 . . ?
H74A C74 H74C 109.5 . . ?
H74B C74 H74C 109.5 . . ?
O9 C75 C72 121.5(5) . . ?
O9 C75 C76 116.7(5) . . ?
C72 C75 C76 121.8(5) . . ?
C77 C76 C75 120.9(5) . . ?
C77 C76 C81 119.9(5) . . ?
C81 C76 C75 119.0(5) . . ?
C76 C77 H77 119.7 . . ?
C76 C77 C78 120.6(6) . . ?
C78 C77 H77 119.7 . . ?
C77 C78 H78 120.4 . . ?
C79 C78 C77 119.1(6) . . ?
C79 C78 H78 120.4 . . ?
C78 C79 H79 119.7 . . ?
C80 C79 C78 120.6(6) . . ?
C80 C79 H79 119.7 . . ?
C79 C80 H80 120.2 . . ?
C79 C80 C81 119.6(6) . . ?
C81 C80 H80 120.2 . . ?
C76 C81 C80 120.1(6) . . ?
C76 C81 H81 119.9 . . ?
C80 C81 H81 119.9 . . ?
C41 O5 H5 109.5 . . ?
O5 C41 H41A 109.5 . . ?
O5 C41 H41B 109.5 . . ?
O5 C41 H41C 109.5 . . ?
H41A C41 H41B 109.5 . . ?
H41A C41 H41C 109.5 . . ?
H41B C41 H41C 109.5 . . ?
C82 O10 H10A 109.5 . . ?
O10 C82 H82A 109.5 . . ?
O10 C82 H82B 109.5 . . ?
O10 C82 H82C 109.5 . . ?
H82A C82 H82B 109.5 . . ?
H82A C82 H82C 109.5 . . ?
H82B C82 H82C 109.5 . . ?

loop_
_geom_bond_atom_site_label_1
_geom_bond_atom_site_label_2
_geom_bond_distance
_geom_bond_site_symmetry_2
_geom_bond_publ_flag
Zn1 O1 2.093(3) . ?
Zn1 N1 2.130(5) . ?
Zn1 O2 2.144(4) . ?
Zn1 N2 2.107(5) . ?
Zn1 O3 2.093(4) . ?
Zn1 O4 2.113(3) . ?
O1 C13 1.273(6) . ?
N1 H1A 0.9100 . ?
N1 H1B 0.9100 . ?
N1 C3 1.487(6) . ?
C1 H1C 0.9900 . ?
C1 H1D 0.9900 . ?
C1 C2 1.523(8) . ?
C1 C6 1.522(8) . ?
O2 C17 1.270(6) . ?
N2 H2A 0.9100 . ?
N2 H2B 0.9100 . ?
N2 C4 1.477(7) . ?
C2 H2C 0.9900 . ?
C2 H2D 0.9900 . ?
C2 C3 1.519(8) . ?
O3 C30 1.287(7) . ?
N3 N4 1.409(7) . ?
N3 C12 1.409(8) . ?
N3 C13 1.373(6) . ?
C3 H3 1.0000 . ?
C3 C4 1.528(6) . ?
O4 C34 1.248(7) . ?
N4 C15 1.309(8) . ?
C4 H4 1.0000 . ?
C4 C5 1.527(8) . ?
N5 N6 1.404(6) . ?
N5 C29 1.423(7) . ?
N5 C30 1.359(7) . ?
C5 H5A 0.9900 . ?
C5 H5B 0.9900 . ?
C5 C6 1.541(9) . ?
N6 C32 1.321(7) . ?
C6 H6A 0.9900 . ?
C6 H6B 0.9900 . ?
C7 H7 0.9500 . ?
C7 C8 1.385(10) . ?
C7 C12 1.389(10) . ?
C8 H8 0.9500 . ?
C8 C9 1.361(12) . ?
C9 H9 0.9500 . ?
C9 C10 1.330(13) . ?
C10 H10 0.9500 . ?
C10 C11 1.392(11) . ?
C11 H11 0.9500 . ?
C11 C12 1.375(9) . ?
C13 C14 1.430(8) . ?
C14 C15 1.450(7) . ?
C14 C17 1.395(8) . ?
C15 C16 1.502(9) . ?
C16 H16A 0.9800 . ?
C16 H16B 0.9800 . ?
C16 H16C 0.9800 . ?
C17 C18 1.494(9) . ?
C18 C19 1.383(8) . ?
C18 C23 1.373(9) . ?
C19 H19 0.9500 . ?
C19 C20 1.374(10) . ?
C20 H20 0.9500 . ?
C20 C21 1.352(11) . ?
C21 H21 0.9500 . ?
C21 C22 1.386(10) . ?
C22 H22 0.9500 . ?
C22 C23 1.390(10) . ?
C23 H23 0.9500 . ?
C24 H24 0.9500 . ?
C24 C25 1.374(8) . ?
C24 C29 1.395(8) . ?
C25 H25 0.9500 . ?
C25 C26 1.399(10) . ?
C26 H26 0.9500 . ?
C26 C27 1.386(10) . ?
C27 H27 0.9500 . ?
C27 C28 1.384(8) . ?
C28 H28 0.9500 . ?
C28 C29 1.395(9) . ?
C30 C31 1.410(7) . ?
C31 C32 1.451(8) . ?
C31 C34 1.418(8) . ?
C32 C33 1.485(8) . ?
C33 H33A 0.9800 . ?
C33 H33B 0.9800 . ?
C33 H33C 0.9800 . ?
C34 C35 1.504(7) . ?
C35 C36 1.418(8) . ?
C35 C40 1.384(8) . ?
C36 H36 0.9500 . ?
C36 C37 1.375(7) . ?
C37 H37 0.9500 . ?
C37 C38 1.364(9) . ?
C38 H38 0.9500 . ?
C38 C39 1.396(9) . ?
C39 H39 0.9500 . ?
C39 C40 1.368(8) . ?
C40 H40 0.9500 . ?
Zn2 O6 2.158(4) . ?
Zn2 O7 2.095(3) . ?
Zn2 N7 2.112(5) . ?
Zn2 O8 2.106(4) . ?
Zn2 N8 2.122(5) . ?
Zn2 O9 2.095(3) . ?
O6 C58 1.268(6) . ?
O7 C54 1.265(6) . ?
N7 H7A 0.9100 . ?
N7 H7B 0.9100 . ?
N7 C44 1.496(6) . ?
O8 C71 1.279(7) . ?
N8 H8B 0.9100 . ?
N8 H8A 0.9100 . ?
N8 C45 1.478(7) . ?
O9 C75 1.260(7) . ?
N9 N10 1.405(7) . ?
N9 C53 1.422(8) . ?
N9 C54 1.372(6) . ?
N10 C56 1.294(8) . ?
N11 N12 1.404(6) . ?
N11 C70 1.414(7) . ?
N11 C71 1.373(8) . ?
N12 C73 1.314(7) . ?
C42 H42A 0.9900 . ?
C42 H42B 0.9900 . ?
C42 C43 1.551(9) . ?
C42 C47 1.517(8) . ?
C43 H43A 0.9900 . ?
C43 H43B 0.9900 . ?
C43 C44 1.531(8) . ?
C44 H44 1.0000 . ?
C44 C45 1.503(6) . ?
C45 H45 1.0000 . ?
C45 C46 1.535(8) . ?
C46 H46A 0.9900 . ?
C46 H46B 0.9900 . ?
C46 C47 1.506(9) . ?
C47 H47A 0.9900 . ?
C47 H47B 0.9900 . ?
C48 H48 0.9500 . ?
C48 C49 1.401(10) . ?
C48 C53 1.369(9) . ?
C49 H49 0.9500 . ?
C49 C50 1.399(12) . ?
C50 H50 0.9500 . ?
C50 C51 1.390(13) . ?
C51 H51 0.9500 . ?
C51 C52 1.377(11) . ?
C52 H52 0.9500 . ?
C52 C53 1.393(8) . ?
C54 C55 1.420(9) . ?
C55 C56 1.439(7) . ?
C55 C58 1.413(8) . ?
C56 C57 1.508(9) . ?
C57 H57A 0.9800 . ?
C57 H57B 0.9800 . ?
C57 H57C 0.9800 . ?
C58 C59 1.496(9) . ?
C59 C60 1.389(8) . ?
C59 C64 1.386(9) . ?
C60 H60 0.9500 . ?
C60 C61 1.388(10) . ?
C61 H61 0.9500 . ?
C61 C62 1.387(11) . ?
C62 H62 0.9500 . ?
C62 C63 1.363(10) . ?
C63 H63 0.9500 . ?
C63 C64 1.397(10) . ?
C64 H64 0.9500 . ?
C65 H65 0.9500 . ?
C65 C66 1.409(8) . ?
C65 C70 1.373(8) . ?
C66 H66 0.9500 . ?
C66 C67 1.363(10) . ?
C67 H67 0.9500 . ?
C67 C68 1.343(9) . ?
C68 H68 0.9500 . ?
C68 C69 1.396(8) . ?
C69 H69 0.9500 . ?
C69 C70 1.386(9) . ?
C71 C72 1.428(7) . ?
C72 C73 1.424(8) . ?
C72 C75 1.423(8) . ?
C73 C74 1.504(8) . ?
C74 H74A 0.9800 . ?
C74 H74B 0.9800 . ?
C74 H74C 0.9800 . ?
C75 C76 1.495(7) . ?
C76 C77 1.367(8) . ?
C76 C81 1.383(8) . ?
C77 H77 0.9500 . ?
C77 C78 1.404(8) . ?
C78 H78 0.9500 . ?
C78 C79 1.388(9) . ?
C79 H79 0.9500 . ?
C79 C80 1.372(9) . ?
C80 H80 0.9500 . ?
C80 C81 1.403(8) . ?
C81 H81 0.9500 . ?
O5 H5 0.8400 . ?
O5 C41 1.379(8) . ?
C41 H41A 0.9800 . ?
C41 H41B 0.9800 . ?
C41 H41C 0.9800 . ?
O10 H10A 0.8400 . ?
O10 C82 1.381(8) . ?
C82 H82A 0.9800 . ?
C82 H82B 0.9800 . ?
C82 H82C 0.9800 . ?

loop_
_geom_hbond_atom_site_label_D
_geom_hbond_atom_site_label_H
_geom_hbond_atom_site_label_A
_geom_hbond_distance_DH
_geom_hbond_distance_HA
_geom_hbond_distance_DA
_geom_hbond_angle_DHA
_geom_hbond_site_symmetry_A
_geom_hbond_publ_flag
N2 H2A O10 0.91 2.11 2.996(6) 164.7 . yes
N8 H8A O5 0.91 2.08 2.971(7) 164.6 . yes
O5 H5 O3 0.84 1.95 2.763(6) 163.0 . yes
O10 H10A O8 0.84 2.02 2.760(6) 146.8 . yes

loop_
_geom_torsion_atom_site_label_1
_geom_torsion_atom_site_label_2
_geom_torsion_atom_site_label_3
_geom_torsion_atom_site_label_4
_geom_torsion
_geom_torsion_site_symmetry_1
_geom_torsion_site_symmetry_2
_geom_torsion_site_symmetry_3
_geom_torsion_site_symmetry_4
_geom_torsion_publ_flag
Zn1 O1 C13 N3 -162.3(4) . . . . ?
Zn1 O1 C13 C14 17.4(8) . . . . ?
Zn1 N1 C3 C2 -173.1(4) . . . . ?
Zn1 N1 C3 C4 -50.5(4) . . . . ?
Zn1 O2 C17 C14 -19.4(8) . . . . ?
Zn1 O2 C17 C18 160.8(4) . . . . ?
Zn1 N2 C4 C3 -26.0(4) . . . . ?
Zn1 N2 C4 C5 -150.5(4) . . . . ?
Zn1 O3 C30 N5 150.1(4) . . . . ?
Zn1 O3 C30 C31 -33.4(7) . . . . ?
Zn1 O4 C34 C31 -2.8(8) . . . . ?
Zn1 O4 C34 C35 175.7(3) . . . . ?
O1 C13 C14 C15 -179.4(6) . . . . ?
O1 C13 C14 C17 0.9(10) . . . . ?
N1 C3 C4 N2 52.3(5) . . . . ?
N1 C3 C4 C5 178.2(4) . . . . ?
C1 C2 C3 N1 -179.6(4) . . . . ?
C1 C2 C3 C4 58.1(6) . . . . ?
O2 C17 C18 C19 95.1(7) . . . . ?
O2 C17 C18 C23 -86.8(7) . . . . ?
N2 C4 C5 C6 179.4(4) . . . . ?
C2 C1 C6 C5 55.3(7) . . . . ?
C2 C3 C4 N2 177.3(4) . . . . ?
C2 C3 C4 C5 -56.9(5) . . . . ?
O3 C30 C31 C32 -179.4(5) . . . . ?
O3 C30 C31 C34 0.4(9) . . . . ?
N3 N4 C15 C14 -1.4(6) . . . . ?
N3 N4 C15 C16 177.5(5) . . . . ?
N3 C13 C14 C15 0.3(6) . . . . ?
N3 C13 C14 C17 -179.4(5) . . . . ?
C3 C4 C5 C6 55.8(6) . . . . ?
O4 C34 C35 C36 -137.4(6) . . . . ?
O4 C34 C35 C40 35.1(8) . . . . ?
N4 N3 C12 C7 149.2(6) . . . . ?
N4 N3 C12 C11 -27.3(9) . . . . ?
N4 N3 C13 O1 178.6(5) . . . . ?
N4 N3 C13 C14 -1.2(6) . . . . ?
C4 C5 C6 C1 -55.0(6) . . . . ?
N5 N6 C32 C31 0.4(6) . . . . ?
N5 N6 C32 C33 175.2(5) . . . . ?
N5 C30 C31 C32 -2.4(6) . . . . ?
N5 C30 C31 C34 177.4(5) . . . . ?
N6 N5 C29 C24 149.3(5) . . . . ?
N6 N5 C29 C28 -32.0(7) . . . . ?
N6 N5 C30 O3 -179.8(5) . . . . ?
N6 N5 C30 C31 2.9(6) . . . . ?
C6 C1 C2 C3 -57.8(6) . . . . ?
C7 C8 C9 C10 -0.2(13) . . . . ?
C8 C7 C12 N3 -179.9(6) . . . . ?
C8 C7 C12 C11 -3.3(10) . . . . ?
C8 C9 C10 C11 -0.5(14) . . . . ?
C9 C10 C11 C12 -0.8(12) . . . . ?
C10 C11 C12 N3 179.2(7) . . . . ?
C10 C11 C12 C7 2.7(10) . . . . ?
C12 N3 N4 C15 -179.2(5) . . . . ?
C12 N3 C13 O1 -0.4(9) . . . . ?
C12 N3 C13 C14 179.8(6) . . . . ?
C12 C7 C8 C9 2.1(12) . . . . ?
C13 N3 N4 C15 1.6(7) . . . . ?
C13 N3 C12 C7 -31.9(9) . . . . ?
C13 N3 C12 C11 151.6(6) . . . . ?
C13 C14 C15 N4 0.7(7) . . . . ?
C13 C14 C15 C16 -178.0(6) . . . . ?
C13 C14 C17 O2 0.0(9) . . . . ?
C13 C14 C17 C18 179.7(5) . . . . ?
C14 C17 C18 C19 -84.7(7) . . . . ?
C14 C17 C18 C23 93.5(7) . . . . ?
C15 C14 C17 O2 -179.7(5) . . . . ?
C15 C14 C17 C18 0.1(10) . . . . ?
C17 C14 C15 N4 -179.6(6) . . . . ?
C17 C14 C15 C16 1.7(11) . . . . ?
C17 C18 C19 C20 177.7(6) . . . . ?
C17 C18 C23 C22 -177.0(6) . . . . ?
C18 C19 C20 C21 -0.4(10) . . . . ?
C19 C18 C23 C22 1.1(9) . . . . ?
C19 C20 C21 C22 0.5(11) . . . . ?
C20 C21 C22 C23 0.2(11) . . . . ?
C21 C22 C23 C18 -1.1(10) . . . . ?
C23 C18 C19 C20 -0.4(9) . . . . ?
C24 C25 C26 C27 1.0(10) . . . . ?
C25 C24 C29 N5 179.5(5) . . . . ?
C25 C24 C29 C28 0.8(9) . . . . ?
C25 C26 C27 C28 -1.0(10) . . . . ?
C26 C27 C28 C29 1.0(9) . . . . ?
C27 C28 C29 N5 -179.6(5) . . . . ?
C27 C28 C29 C24 -0.9(9) . . . . ?
C29 N5 N6 C32 173.7(5) . . . . ?
C29 N5 C30 O3 4.9(9) . . . . ?
C29 N5 C30 C31 -172.4(5) . . . . ?
C29 C24 C25 C26 -0.9(9) . . . . ?
C30 N5 N6 C32 -2.1(6) . . . . ?
C30 N5 C29 C24 -35.7(8) . . . . ?
C30 N5 C29 C28 143.0(6) . . . . ?
C30 C31 C32 N6 1.2(6) . . . . ?
C30 C31 C32 C33 -172.8(6) . . . . ?
C30 C31 C34 O4 21.1(8) . . . . ?
C30 C31 C34 C35 -157.3(5) . . . . ?
C31 C34 C35 C36 41.1(8) . . . . ?
C31 C34 C35 C40 -146.4(6) . . . . ?
C32 C31 C34 O4 -159.1(6) . . . . ?
C32 C31 C34 C35 22.5(9) . . . . ?
C34 C31 C32 N6 -178.6(6) . . . . ?
C34 C31 C32 C33 7.4(10) . . . . ?
C34 C35 C36 C37 173.3(6) . . . . ?
C34 C35 C40 C39 -173.3(6) . . . . ?
C35 C36 C37 C38 1.2(10) . . . . ?
C36 C35 C40 C39 -0.7(9) . . . . ?
C36 C37 C38 C39 -3.0(11) . . . . ?
C37 C38 C39 C40 2.9(11) . . . . ?
C38 C39 C40 C35 -1.0(10) . . . . ?
C40 C35 C36 C37 0.7(9) . . . . ?
Zn2 O6 C58 C55 20.9(7) . . . . ?
Zn2 O6 C58 C59 -159.0(4) . . . . ?
Zn2 O7 C54 N9 159.1(4) . . . . ?
Zn2 O7 C54 C55 -19.9(8) . . . . ?
Zn2 N7 C44 C43 -152.4(4) . . . . ?
Zn2 N7 C44 C45 -28.1(4) . . . . ?
Zn2 O8 C71 N11 -151.0(4) . . . . ?
Zn2 O8 C71 C72 30.9(7) . . . . ?
Zn2 N8 C45 C44 -50.4(4) . . . . ?
Zn2 N8 C45 C46 -174.5(3) . . . . ?
Zn2 O9 C75 C72 1.9(8) . . . . ?
Zn2 O9 C75 C76 -175.7(3) . . . . ?
O6 C58 C59 C60 -88.8(7) . . . . ?
O6 C58 C59 C64 90.0(7) . . . . ?
O7 C54 C55 C56 179.7(6) . . . . ?
O7 C54 C55 C58 -0.3(10) . . . . ?
N7 C44 C45 N8 53.5(5) . . . . ?
N7 C44 C45 C46 178.9(4) . . . . ?
O8 C71 C72 C73 179.6(6) . . . . ?
O8 C71 C72 C75 -0.5(9) . . . . ?
N8 C45 C46 C47 180.0(5) . . . . ?
O9 C75 C76 C77 138.3(6) . . . . ?
O9 C75 C76 C81 -36.8(8) . . . . ?
N9 N10 C56 C55 1.0(7) . . . . ?
N9 N10 C56 C57 -176.8(5) . . . . ?
N9 C54 C55 C56 0.6(6) . . . . ?
N9 C54 C55 C58 -179.4(5) . . . . ?
N10 N9 C53 C48 -151.1(6) . . . . ?
N10 N9 C53 C52 29.8(8) . . . . ?
N10 N9 C54 O7 -179.3(5) . . . . ?
N10 N9 C54 C55 -0.1(6) . . . . ?
N11 N12 C73 C72 0.0(6) . . . . ?
N11 N12 C73 C74 -174.0(5) . . . . ?
N11 C71 C72 C73 1.3(6) . . . . ?
N11 C71 C72 C75 -178.8(5) . . . . ?
N12 N11 C70 C65 -151.1(5) . . . . ?
N12 N11 C70 C69 25.8(7) . . . . ?
N12 N11 C71 O8 -179.9(5) . . . . ?
N12 N11 C71 C72 -1.4(6) . . . . ?
C42 C43 C44 N7 178.3(4) . . . . ?
C42 C43 C44 C45 55.1(6) . . . . ?
C43 C42 C47 C46 56.0(7) . . . . ?
C43 C44 C45 N8 178.3(4) . . . . ?
C43 C44 C45 C46 -56.3(5) . . . . ?
C44 C45 C46 C47 57.0(6) . . . . ?
C45 C46 C47 C42 -57.1(6) . . . . ?
C47 C42 C43 C44 -54.4(6) . . . . ?
C48 C49 C50 C51 -2.8(13) . . . . ?
C49 C48 C53 N9 -179.5(6) . . . . ?
C49 C48 C53 C52 -0.5(10) . . . . ?
C49 C50 C51 C52 3.6(14) . . . . ?
C50 C51 C52 C53 -2.9(12) . . . . ?
C51 C52 C53 N9 -179.7(6) . . . . ?
C51 C52 C53 C48 1.3(10) . . . . ?
C53 N9 N10 C56 -179.5(5) . . . . ?
C53 N9 C54 O7 -0.4(9) . . . . ?
C53 N9 C54 C55 178.8(6) . . . . ?
C53 C48 C49 C50 1.2(11) . . . . ?
C54 N9 N10 C56 -0.6(7) . . . . ?
C54 N9 C53 C48 30.1(9) . . . . ?
C54 N9 C53 C52 -149.0(6) . . . . ?
C54 C55 C56 N10 -1.0(7) . . . . ?
C54 C55 C56 C57 176.5(6) . . . . ?
C54 C55 C58 O6 0.0(9) . . . . ?
C54 C55 C58 C59 179.9(5) . . . . ?
C55 C58 C59 C60 91.3(7) . . . . ?
C55 C58 C59 C64 -89.9(7) . . . . ?
C56 C55 C58 O6 180.0(5) . . . . ?
C56 C55 C58 C59 -0.1(10) . . . . ?
C58 C55 C56 N10 179.0(6) . . . . ?
C58 C55 C56 C57 -3.5(10) . . . . ?
C58 C59 C60 C61 -179.2(5) . . . . ?
C58 C59 C64 C63 178.4(6) . . . . ?
C59 C60 C61 C62 0.3(9) . . . . ?
C60 C59 C64 C63 -2.7(9) . . . . ?
C60 C61 C62 C63 -1.8(10) . . . . ?
C61 C62 C63 C64 0.9(10) . . . . ?
C62 C63 C64 C59 1.3(10) . . . . ?
C64 C59 C60 C61 1.9(9) . . . . ?
C65 C66 C67 C68 0.2(10) . . . . ?
C66 C65 C70 N11 179.9(5) . . . . ?
C66 C65 C70 C69 3.0(9) . . . . ?
C66 C67 C68 C69 1.5(10) . . . . ?
C67 C68 C69 C70 -1.0(9) . . . . ?
C68 C69 C70 N11 -178.3(5) . . . . ?
C68 C69 C70 C65 -1.3(9) . . . . ?
C70 N11 N12 C73 -171.6(5) . . . . ?
C70 N11 C71 O8 -8.1(9) . . . . ?
C70 N11 C71 C72 170.3(5) . . . . ?
C70 C65 C66 C67 -2.4(9) . . . . ?
C71 N11 N12 C73 0.9(6) . . . . ?
C71 N11 C70 C65 37.7(9) . . . . ?
C71 N11 C70 C69 -145.3(6) . . . . ?
C71 C72 C73 N12 -0.8(6) . . . . ?
C71 C72 C73 C74 172.2(6) . . . . ?
C71 C72 C75 O9 -19.0(9) . . . . ?
C71 C72 C75 C76 158.4(5) . . . . ?
C72 C75 C76 C77 -39.2(8) . . . . ?
C72 C75 C76 C81 145.7(6) . . . . ?
C73 C72 C75 O9 160.9(6) . . . . ?
C73 C72 C75 C76 -21.7(10) . . . . ?
C75 C72 C73 N12 179.3(6) . . . . ?
C75 C72 C73 C74 -7.7(10) . . . . ?
C75 C76 C77 C78 -176.9(6) . . . . ?
C75 C76 C81 C80 177.3(6) . . . . ?
C76 C77 C78 C79 2.1(10) . . . . ?
C77 C76 C81 C80 2.2(9) . . . . ?
C77 C78 C79 C80 -2.8(10) . . . . ?
C78 C79 C80 C81 3.1(11) . . . . ?
C79 C80 C81 C76 -2.8(10) . . . . ?
C81 C76 C77 C78 -1.9(9) . . . . ?

loop_
_twin_individual_id
_twin_individual_mass_fraction_refined
1 0.95(3)
2 0.05(3)
